data_7054529
loop_
_publ_author_name
'Wu, Bo'
'Wang, Zhixin'
'Yang, Hongwei'
'Lin, Qiuhan'
'Ju, Xuehai'
'Lu, Chunxu'
'Cheng, Guangbin'

_publ_section_title
;
 Synthesis and characterization of a new family of energetic salts based
 on a guanidinium cation containing a picryl moiety
;
_journal_issue 2
_journal_name_full 'New J. Chem.'
_journal_page_first 893
_journal_paper_doi 10.1039/C4NJ01849D
_journal_volume 39
_journal_year 2015
_chemical_formula_moiety 'C8 H8 N7 O6, C N5 O2'
_chemical_formula_sum 'C9 H8 N12 O8'
_chemical_formula_weight 412.27
_chemical_name_systematic
; 
 ? 
;
_space_group_IT_number 2
_symmetry_cell_setting triclinic
_symmetry_space_group_name_Hall '-P 1'
_symmetry_space_group_name_H-M 'P -1'
_atom_sites_solution_hydrogens geom
_atom_sites_solution_primary direct
_atom_sites_solution_secondary difmap
_audit_creation_method SHELXL-97
_cell_angle_alpha 90.693(3)
_cell_angle_beta 104.018(3)
_cell_angle_gamma 118.084(3)
_cell_formula_units_Z 2
_cell_length_a 8.0665(8)
_cell_length_b 8.3119(8)
_cell_length_c 13.9189(14)
_cell_measurement_reflns_used 1649
_cell_measurement_temperature 173(2)
_cell_measurement_theta_max 25.41
_cell_measurement_theta_min 3.39
_cell_volume 790.11(14)
_computing_cell_refinement 'APEX2 (Bruker, 2004)'
_computing_data_collection 'APEX2 (Bruker, 2004)'
_computing_data_reduction 'APEX2 (Bruker, 2004)'
_computing_molecular_graphics SHELXTL
_computing_publication_material SHELXTL
_computing_structure_refinement 'SHELXL-97 (Sheldrick, 2008)'
_computing_structure_solution 'SHELXS-97 (Sheldrick, 2008)'
_diffrn_ambient_temperature 173(2)
_diffrn_measured_fraction_theta_full 0.980
_diffrn_measured_fraction_theta_max 0.980
_diffrn_measurement_device_type 'PHOTON 100 CMOS detector'
_diffrn_measurement_method 'omega scan'
_diffrn_radiation_monochromator 'TRIUMPH curved crystal monochromator'
_diffrn_radiation_source 'fine-focus sealed tube'
_diffrn_radiation_type MoK\a
_diffrn_radiation_wavelength 0.71073
_diffrn_reflns_av_R_equivalents 0.0639
_diffrn_reflns_av_sigmaI/netI 0.0794
_diffrn_reflns_limit_h_max 9
_diffrn_reflns_limit_h_min -9
_diffrn_reflns_limit_k_max 10
_diffrn_reflns_limit_k_min -9
_diffrn_reflns_limit_l_max 16
_diffrn_reflns_limit_l_min -16
_diffrn_reflns_number 7303
_diffrn_reflns_theta_full 25.50
_diffrn_reflns_theta_max 25.50
_diffrn_reflns_theta_min 3.05
_exptl_absorpt_coefficient_mu 0.153
_exptl_absorpt_correction_T_max 0.7453
_exptl_absorpt_correction_T_min 0.6453
_exptl_absorpt_correction_type multi-scan
_exptl_absorpt_process_details 'SADABS (Bruker, 2013)'
_exptl_crystal_colour colourless
_exptl_crystal_density_diffrn 1.733
_exptl_crystal_density_method 'not measured'
_exptl_crystal_description block
_exptl_crystal_F_000 420
_exptl_crystal_size_max 0.32
_exptl_crystal_size_mid 0.31
_exptl_crystal_size_min 0.26
_refine_diff_density_max 0.280
_refine_diff_density_min -0.249
_refine_diff_density_rms 0.060
_refine_ls_extinction_method none
_refine_ls_goodness_of_fit_ref 1.009
_refine_ls_hydrogen_treatment constr
_refine_ls_matrix_type full
_refine_ls_number_parameters 262
_refine_ls_number_reflns 2885
_refine_ls_number_restraints 1
_refine_ls_restrained_S_all 1.010
_refine_ls_R_factor_all 0.1080
_refine_ls_R_factor_gt 0.0451
_refine_ls_shift/su_max 0.000
_refine_ls_shift/su_mean 0.000
_refine_ls_structure_factor_coef Fsqd
_refine_ls_weighting_details 'calc w=1/[\s^2^(Fo^2^)+(0.0261P)^2^+0.0000P] where P=(Fo^2^+2Fc^2^)/3'
_refine_ls_weighting_scheme calc
_refine_ls_wR_factor_gt 0.0698
_refine_ls_wR_factor_ref 0.0795
_reflns_number_gt 1736
_reflns_number_total 2885
_reflns_threshold_expression >2sigma(I)
_cod_data_source_file c4nj01849d2.cif
_cod_data_source_block 1024546
_cod_depositor_comments
;
The following automatic conversions were performed:

'_symmetry_cell_setting' value 'Triclinic' changed to 'triclinic'
according to
/usr/data/users/saulius/crontab/automatic-downloads/rss-feeds/RSC/lib/dictionaries/cif_core.dic
dictionary named 'cif_core.dic' version 2.4.2 from 2011-04-26.

Automatic conversion script
Id: cif_fix_values 2827 2014-09-09 07:05:25Z andrius 

 Adding full bibliography for 7054529--7054530.cif.
;
_cod_original_sg_symbol_Hall '-P 1   '
_cod_original_sg_symbol_H-M 'P-1   '
_cod_database_code 7054529

loop_
_symmetry_equiv_pos_as_xyz
'x, y, z'
'-x, -y, -z'

loop_
_atom_site_label
_atom_site_type_symbol
_atom_site_fract_x
_atom_site_fract_y
_atom_site_fract_z
_atom_site_U_iso_or_equiv
_atom_site_adp_type
_atom_site_occupancy
_atom_site_symmetry_multiplicity
_atom_site_calc_flag
_atom_site_refinement_flags
C1 C 0.9230(3) 0.9459(3) 0.11874(17) 0.0205(6) Uani 1 1 d .
C2 C 0.7505(3) 0.6919(3) 0.42783(17) 0.0181(6) Uani 1 1 d .
C3 C 0.7656(3) 0.6172(3) 0.34221(17) 0.0188(6) Uani 1 1 d .
C4 C 0.9468(3) 0.6250(3) 0.35300(17) 0.0189(6) Uani 1 1 d .
C5 C 1.0983(3) 0.6991(3) 0.43952(17) 0.0217(6) Uani 1 1 d .
H5 H 1.2196 0.7035 0.4433 0.026 Uiso 1 1 calc R
C6 C 1.0686(3) 0.7667(3) 0.52032(17) 0.0195(6) Uani 1 1 d .
C7 C 0.8968(3) 0.7687(3) 0.51707(17) 0.0192(6) Uani 1 1 d .
H7 H 0.8805 0.8201 0.5731 0.023 Uiso 1 1 calc R
C8 C 0.6085(3) 0.5531(3) 0.24720(17) 0.0232(6) Uani 1 1 d .
H8 H 0.5552 0.4348 0.2100 0.028 Uiso 1 1 calc R
C9 C 0.3513(3) 0.7310(3) 0.09045(17) 0.0206(6) Uani 1 1 d .
N1 N 0.8760(3) 0.7720(3) 0.09574(15) 0.0268(5) Uani 1 1 d .
N2 N 0.7453(3) 0.7228(3) 0.00504(16) 0.0307(6) Uani 1 1 d .
N3 N 0.7187(3) 0.8639(3) -0.02206(15) 0.0305(6) Uani 1 1 d .
N4 N 0.8330(3) 1.0097(3) 0.05040(15) 0.0271(5) Uani 1 1 d .
N5 N 1.0624(3) 1.0613(3) 0.21046(16) 0.0314(6) Uani 1 1 d .
N6 N 0.5634(3) 0.6823(3) 0.42846(14) 0.0227(5) Uani 1 1 d .
N7 N 0.5483(3) 0.6664(3) 0.21796(13) 0.0207(5) Uani 1 1 d .
N8 N 0.4072(3) 0.6101(3) 0.12854(13) 0.0220(5) Uani 1 1 d .
H8A H 0.3540 0.4977 0.0966 0.026 Uiso 1 1 calc R
N9 N 0.2175(3) 0.6750(3) 0.00347(14) 0.0278(6) Uani 1 1 d .
H9A H 0.1776 0.7500 -0.0240 0.033 Uiso 1 1 calc R
H9B H 0.1679 0.5624 -0.0273 0.033 Uiso 1 1 calc R
N10 N 0.4297(3) 0.8972(3) 0.13932(14) 0.0271(6) Uani 1 1 d .
H10A H 0.3931 0.9758 0.1140 0.033 Uiso 1 1 calc R
H10B H 0.5190 0.9302 0.1974 0.033 Uiso 1 1 calc R
N11 N 0.9849(4) 0.5570(3) 0.26684(15) 0.0281(5) Uani 1 1 d .
N12 N 1.2258(3) 0.8401(3) 0.61538(15) 0.0252(5) Uani 1 1 d U
O1 O 1.1094(3) 0.9859(3) 0.27834(13) 0.0456(6) Uani 1 1 d .
O2 O 1.1223(3) 1.2273(3) 0.21545(14) 0.0478(6) Uani 1 1 d .
O3 O 0.4144(2) 0.5333(2) 0.40054(12) 0.0289(4) Uani 1 1 d .
O4 O 0.5711(2) 0.8248(2) 0.46065(13) 0.0339(5) Uani 1 1 d .
O5 O 0.8467(3) 0.4220(3) 0.20940(13) 0.0399(5) Uani 1 1 d .
O6 O 1.1513(3) 0.6361(3) 0.25974(13) 0.0393(5) Uani 1 1 d .
O7 O 1.2111(2) 0.9300(2) 0.68041(12) 0.0333(5) Uani 1 1 d .
O8 O 1.3604(2) 0.8058(2) 0.62439(13) 0.0363(5) Uani 1 1 d U

loop_
_atom_site_aniso_label
_atom_site_aniso_U_11
_atom_site_aniso_U_22
_atom_site_aniso_U_33
_atom_site_aniso_U_23
_atom_site_aniso_U_13
_atom_site_aniso_U_12
C1 0.0225(14) 0.0182(15) 0.0227(14) 0.0037(12) 0.0089(12) 0.0103(12)
C2 0.0151(13) 0.0182(14) 0.0239(14) 0.0074(11) 0.0075(11) 0.0095(11)
C3 0.0232(14) 0.0154(14) 0.0186(14) 0.0045(11) 0.0058(11) 0.0102(11)
C4 0.0260(14) 0.0194(14) 0.0174(14) 0.0055(11) 0.0097(12) 0.0141(12)
C5 0.0197(13) 0.0213(14) 0.0276(15) 0.0107(12) 0.0099(12) 0.0113(11)
C6 0.0178(13) 0.0185(14) 0.0193(14) 0.0038(11) 0.0018(11) 0.0081(11)
C7 0.0211(13) 0.0152(14) 0.0187(14) 0.0034(11) 0.0057(12) 0.0068(11)
C8 0.0240(14) 0.0218(15) 0.0219(14) 0.0039(12) 0.0048(12) 0.0104(12)
C9 0.0184(13) 0.0237(16) 0.0189(14) 0.0053(12) 0.0065(12) 0.0091(12)
N1 0.0302(12) 0.0241(13) 0.0281(13) 0.0061(10) 0.0110(11) 0.0134(10)
N2 0.0312(13) 0.0277(14) 0.0318(14) 0.0024(11) 0.0097(11) 0.0129(11)
N3 0.0323(13) 0.0332(14) 0.0270(13) 0.0056(11) 0.0088(11) 0.0165(12)
N4 0.0292(12) 0.0274(13) 0.0263(12) 0.0049(11) 0.0085(10) 0.0148(11)
N5 0.0357(14) 0.0319(15) 0.0276(14) 0.0007(12) 0.0093(11) 0.0171(12)
N6 0.0202(12) 0.0264(13) 0.0219(12) 0.0076(10) 0.0053(10) 0.0117(11)
N7 0.0203(11) 0.0255(13) 0.0142(11) 0.0017(9) 0.0015(9) 0.0112(10)
N8 0.0233(11) 0.0194(12) 0.0174(11) -0.0001(9) -0.0005(10) 0.0087(10)
N9 0.0312(12) 0.0262(13) 0.0209(12) -0.0012(10) -0.0048(11) 0.0157(11)
N10 0.0307(12) 0.0240(13) 0.0228(12) 0.0004(10) -0.0040(10) 0.0158(11)
N11 0.0384(14) 0.0353(15) 0.0223(13) 0.0087(11) 0.0097(12) 0.0266(13)
N12 0.0216(12) 0.0238(13) 0.0252(12) 0.0066(10) 0.0040(10) 0.0083(10)
O1 0.0548(13) 0.0532(14) 0.0297(11) 0.0090(10) 0.0009(10) 0.0320(12)
O2 0.0605(14) 0.0239(12) 0.0454(13) -0.0045(10) 0.0126(11) 0.0110(11)
O3 0.0192(9) 0.0300(11) 0.0277(10) 0.0075(8) 0.0045(8) 0.0052(9)
O4 0.0316(11) 0.0336(12) 0.0439(12) 0.0013(9) 0.0147(9) 0.0199(9)
O5 0.0493(12) 0.0449(13) 0.0277(11) -0.0046(10) 0.0071(10) 0.0268(11)
O6 0.0386(12) 0.0589(14) 0.0387(12) 0.0180(10) 0.0219(10) 0.0329(11)
O7 0.0342(11) 0.0346(12) 0.0253(10) -0.0052(9) 0.0017(9) 0.0156(9)
O8 0.0258(10) 0.0474(12) 0.0383(11) 0.0071(9) 0.0023(9) 0.0230(10)

loop_
_atom_type_symbol
_atom_type_description
_atom_type_scat_dispersion_real
_atom_type_scat_dispersion_imag
_atom_type_scat_source
C C 0.0033 0.0016 'International Tables Vol C Tables 4.2.6.8 and 6.1.1.4'
H H 0.0000 0.0000 'International Tables Vol C Tables 4.2.6.8 and 6.1.1.4'
N N 0.0061 0.0033 'International Tables Vol C Tables 4.2.6.8 and 6.1.1.4'
O O 0.0106 0.0060 'International Tables Vol C Tables 4.2.6.8 and 6.1.1.4'

loop_
_geom_angle_atom_site_label_1
_geom_angle_atom_site_label_2
_geom_angle_atom_site_label_3
_geom_angle
N1 C1 N4 115.2(2)
N1 C1 N5 123.6(2)
N4 C1 N5 121.2(2)
C7 C2 C3 125.0(2)
C7 C2 N6 115.3(2)
C3 C2 N6 119.7(2)
C2 C3 C4 114.2(2)
C2 C3 C8 121.3(2)
C4 C3 C8 124.3(2)
C5 C4 C3 123.9(2)
C5 C4 N11 116.4(2)
C3 C4 N11 119.8(2)
C6 C5 C4 117.7(2)
C6 C5 H5 121.1
C4 C5 H5 121.1
C5 C6 C7 123.0(2)
C5 C6 N12 118.9(2)
C7 C6 N12 118.1(2)
C2 C7 C6 116.2(2)
C2 C7 H7 121.9
C6 C7 H7 121.9
N7 C8 C3 116.0(2)
N7 C8 H8 122.0
C3 C8 H8 122.0
N10 C9 N9 122.4(2)
N10 C9 N8 120.3(2)
N9 C9 N8 117.3(2)
C1 N1 N2 102.43(19)
N3 N2 N1 110.17(19)
N2 N3 N4 109.07(18)
C1 N4 N3 103.18(18)
O1 N5 O2 124.7(2)
O1 N5 C1 117.6(2)
O2 N5 C1 117.6(2)
O3 N6 O4 125.0(2)
O3 N6 C2 117.9(2)
O4 N6 C2 117.01(19)
C8 N7 N8 116.19(19)
C9 N8 N7 118.27(19)
C9 N8 H8A 120.9
N7 N8 H8A 120.9
C9 N9 H9A 120.0
C9 N9 H9B 120.0
H9A N9 H9B 120.0
C9 N10 H10A 120.0
C9 N10 H10B 120.0
H10A N10 H10B 120.0
O6 N11 O5 125.3(2)
O6 N11 C4 117.4(2)
O5 N11 C4 117.2(2)
O8 N12 O7 124.7(2)
O8 N12 C6 117.9(2)
O7 N12 C6 117.4(2)

loop_
_geom_bond_atom_site_label_1
_geom_bond_atom_site_label_2
_geom_bond_distance
C1 N1 1.323(3)
C1 N4 1.324(3)
C1 N5 1.440(3)
C2 C7 1.380(3)
C2 C3 1.394(3)
C2 N6 1.476(3)
C3 C4 1.403(3)
C3 C8 1.475(3)
C4 C5 1.372(3)
C4 N11 1.476(3)
C5 C6 1.371(3)
C5 H5 0.9500
C6 C7 1.384(3)
C6 N12 1.473(3)
C7 H7 0.9500
C8 N7 1.277(3)
C8 H8 0.9500
C9 N10 1.310(3)
C9 N9 1.314(3)
C9 N8 1.349(3)
N1 N2 1.345(3)
N2 N3 1.331(3)
N3 N4 1.343(2)
N5 O1 1.222(2)
N5 O2 1.223(3)
N6 O3 1.221(2)
N6 O4 1.229(2)
N7 N8 1.365(2)
N8 H8A 0.8800
N9 H9A 0.8800
N9 H9B 0.8800
N10 H10A 0.8800
N10 H10B 0.8800
N11 O6 1.216(3)
N11 O5 1.229(2)
N12 O8 1.226(2)
N12 O7 1.229(2)

loop_
_geom_torsion_atom_site_label_1
_geom_torsion_atom_site_label_2
_geom_torsion_atom_site_label_3
_geom_torsion_atom_site_label_4
_geom_torsion
C7 C2 C3 C4 0.2(4)
N6 C2 C3 C4 -176.4(2)
C7 C2 C3 C8 -174.4(2)
N6 C2 C3 C8 9.1(3)
C2 C3 C4 C5 -0.1(3)
C8 C3 C4 C5 174.3(2)
C2 C3 C4 N11 -177.7(2)
C8 C3 C4 N11 -3.4(3)
C3 C4 C5 C6 1.1(4)
N11 C4 C5 C6 178.8(2)
C4 C5 C6 C7 -2.3(4)
C4 C5 C6 N12 177.5(2)
C3 C2 C7 C6 -1.2(4)
N6 C2 C7 C6 175.4(2)
C5 C6 C7 C2 2.3(3)
N12 C6 C7 C2 -177.5(2)
C2 C3 C8 N7 50.2(3)
C4 C3 C8 N7 -123.8(3)
N4 C1 N1 N2 0.0(3)
N5 C1 N1 N2 -179.5(2)
C1 N1 N2 N3 -0.2(3)
N1 N2 N3 N4 0.4(3)
N1 C1 N4 N3 0.2(3)
N5 C1 N4 N3 179.7(2)
N2 N3 N4 C1 -0.3(3)
N1 C1 N5 O1 -15.2(4)
N4 C1 N5 O1 165.3(2)
N1 C1 N5 O2 166.2(2)
N4 C1 N5 O2 -13.3(4)
C7 C2 N6 O3 -127.1(2)
C3 C2 N6 O3 49.8(3)
C7 C2 N6 O4 50.4(3)
C3 C2 N6 O4 -132.7(2)
C3 C8 N7 N8 178.0(2)
N10 C9 N8 N7 -0.9(3)
N9 C9 N8 N7 178.9(2)
C8 N7 N8 C9 -174.3(2)
C5 C4 N11 O6 -31.7(3)
C3 C4 N11 O6 146.1(2)
C5 C4 N11 O5 146.6(2)
C3 C4 N11 O5 -35.6(3)
C5 C6 N12 O8 -13.9(3)
C7 C6 N12 O8 165.9(2)
C5 C6 N12 O7 166.8(2)
C7 C6 N12 O7 -13.4(3)
